data_7233744
loop_
_publ_author_name
'Cui-Lian Liu'
'Yong Chen'
'Deepak P. Shelar'
'Cong Li'
'Gang Cheng'
'Wen-Fu Fu'

_publ_section_title
;
 Bodipy dyes bearing oligo(ethylene glycol) groups on the meso-phenyl
 ring: tuneable solid-state photoluminescence and highly efficient OLEDs
;
_journal_name_full 'Journal of Materials Chemistry C'
_journal_page_first 5471
_journal_page_last 5478
_journal_paper_doi 10.1039/C4TC00720D
_journal_volume 2
_journal_year 2014
_chemical_formula_sum 'C19 H19 B F2 N2'
_chemical_formula_weight 324.17
_space_group_IT_number 61
_space_group_name_Hall '-P 2ac 2ab'
_space_group_name_H-M_alt 'P b c a'
_symmetry_cell_setting orthorhombic
_symmetry_space_group_name_H-M 'P b c a'
_atom_sites_solution_hydrogens geom
_atom_sites_solution_primary direct
_atom_sites_solution_secondary difmap
_cell_angle_alpha 90.00
_cell_angle_beta 90.00
_cell_angle_gamma 90.00
_cell_formula_units_Z 8
_cell_length_a 13.109(3)
_cell_length_b 12.646(3)
_cell_length_c 20.478(4)
_cell_measurement_reflns_used 5436
_cell_measurement_temperature 293(2)
_cell_measurement_theta_max 30.4899
_cell_measurement_theta_min 1.8927
_cell_volume 3394.8(13)
_computing_cell_refinement crystalclear
_computing_data_collection crystalclear
_computing_data_reduction crystalclear
_computing_molecular_graphics 'Bruker SHELXTL'
_computing_publication_material 'Bruker SHELXTL'
_computing_structure_refinement 'SHELXL-97 (Sheldrick, 1997)'
_computing_structure_solution 'SHELXS-97 (Sheldrick, 1990)'
_diffrn_ambient_temperature 293(2)
_diffrn_measured_fraction_theta_full 0.999
_diffrn_measured_fraction_theta_max 0.999
_diffrn_measurement_device_type 'rigaku saturn'
_diffrn_measurement_method '\w scans'
_diffrn_radiation_monochromator confocal
_diffrn_radiation_source 'rotating anode'
_diffrn_radiation_type MoK\a
_diffrn_radiation_wavelength 0.71073
_diffrn_reflns_av_R_equivalents 0.0775
_diffrn_reflns_av_sigmaI/netI 0.0451
_diffrn_reflns_limit_h_max 15
_diffrn_reflns_limit_h_min -14
_diffrn_reflns_limit_k_max 15
_diffrn_reflns_limit_k_min -15
_diffrn_reflns_limit_l_max 24
_diffrn_reflns_limit_l_min -24
_diffrn_reflns_number 26486
_diffrn_reflns_theta_full 25.01
_diffrn_reflns_theta_max 25.01
_diffrn_reflns_theta_min 2.45
_diffrn_standards_decay_% 0
_diffrn_standards_interval_count 0
_diffrn_standards_interval_time 0
_diffrn_standards_number 0
_exptl_absorpt_coefficient_mu 0.089
_exptl_absorpt_correction_T_max 0.9911
_exptl_absorpt_correction_T_min 0.9737
_exptl_absorpt_correction_type multi-scan
_exptl_absorpt_process_details crystalclear
_exptl_crystal_density_diffrn 1.269
_exptl_crystal_density_method 'not measured'
_exptl_crystal_F_000 1360
_exptl_crystal_size_max 0.30
_exptl_crystal_size_mid 0.30
_exptl_crystal_size_min 0.10
_refine_diff_density_max 0.234
_refine_diff_density_min -0.188
_refine_diff_density_rms 0.052
_refine_ls_extinction_coef 0.014(2)
_refine_ls_extinction_expression Fc^*^=kFc[1+0.001xFc^2^\l^3^/sin(2\q)]^-1/4^
_refine_ls_extinction_method SHELXL
_refine_ls_goodness_of_fit_ref 1.035
_refine_ls_hydrogen_treatment constr
_refine_ls_matrix_type full
_refine_ls_number_parameters 222
_refine_ls_number_reflns 2990
_refine_ls_number_restraints 0
_refine_ls_restrained_S_all 1.035
_refine_ls_R_factor_all 0.0874
_refine_ls_R_factor_gt 0.0638
_refine_ls_shift/su_max 0.004
_refine_ls_shift/su_mean 0.000
_refine_ls_structure_factor_coef Fsqd
_refine_ls_weighting_details 'calc w=1/[\s^2^(Fo^2^)+(0.1092P)^2^+0.0000P] where P=(Fo^2^+2Fc^2^)/3'
_refine_ls_weighting_scheme calc
_refine_ls_wR_factor_gt 0.1666
_refine_ls_wR_factor_ref 0.1885
_reflns_number_gt 2119
_reflns_number_total 2990
_reflns_threshold_expression >2sigma(I)
_cod_data_source_file 1000001.cif
_cod_data_source_block PCOD1000001
_cod_depositor_comments
;
The following automatic conversions were performed:

data item '_exptl_absorpt_correction_type' value 'MULTI-SCAN' was
changed to 'multi-scan' in accordance with the built-in table derived
from the CIF Core dictionary named 'cif_core.dic' version 2.4.5 last
updated on 2014-11-21.

data item '_refine_ls_hydrogen_treatment' value 'CONSTR' was changed
to 'constr' in accordance with the built-in table derived from the
CIF Core dictionary named 'cif_core.dic' version 2.4.5 last updated
on 2014-11-21.

data item '_symmetry_cell_setting' value 'Orthorhombic' was changed
to 'orthorhombic' in accordance with the built-in table derived from
the CIF Core dictionary named 'cif_core.dic' version 2.4.5 last
updated on 2014-11-21.

Automatic conversion script
Id: cif_fix_values 6909 2019-04-08 15:41:33Z antanas 
;
_cod_original_cell_volume 3394.7(12)
_cod_original_sg_symbol_H-M Pbca
_cod_database_code 7233744

loop_
_symmetry_equiv_pos_as_xyz
'x, y, z'
'-x+1/2, -y, z+1/2'
'-x, y+1/2, -z+1/2'
'x+1/2, -y+1/2, -z'
'-x, -y, -z'
'x-1/2, y, -z-1/2'
'x, -y-1/2, z-1/2'
'-x-1/2, y-1/2, z'

loop_
_atom_site_label
_atom_site_type_symbol
_atom_site_fract_x
_atom_site_fract_y
_atom_site_fract_z
_atom_site_U_iso_or_equiv
_atom_site_adp_type
_atom_site_occupancy
_atom_site_symmetry_multiplicity
_atom_site_calc_flag
_atom_site_refinement_flags
_atom_site_disorder_assembly
_atom_site_disorder_group
F1 F 0.17804(12) 0.96147(13) 0.41188(6) 0.0861(6) Uani 1 1 d . . .
F2 F 0.06862(11) 0.82361(12) 0.40677(6) 0.0845(5) Uani 1 1 d . . .
N1 N 0.04980(13) 0.96267(13) 0.32731(8) 0.0510(5) Uani 1 1 d . . .
N2 N 0.19698(13) 0.83952(14) 0.32258(9) 0.0551(5) Uani 1 1 d . . .
B1 B 0.1232(2) 0.8963(2) 0.36983(12) 0.0572(7) Uani 1 1 d . . .
C1 C -0.0479(2) 1.0410(2) 0.42036(10) 0.0734(8) Uani 1 1 d . . .
H1A H -0.0696 0.9755 0.4396 0.110 Uiso 1 1 calc R . .
H1B H -0.1005 1.0931 0.4256 0.110 Uiso 1 1 calc R . .
H1C H 0.0132 1.0649 0.4415 0.110 Uiso 1 1 calc R . .
C2 C -0.02743(18) 1.02453(17) 0.34947(10) 0.0556(6) Uani 1 1 d . . .
C3 C -0.07997(18) 1.06585(18) 0.29570(10) 0.0575(6) Uani 1 1 d . . .
H3 H -0.1355 1.1115 0.2980 0.069 Uiso 1 1 calc R . .
C4 C -0.03671(17) 1.02849(17) 0.23884(10) 0.0518(6) Uani 1 1 d . . .
C5 C 0.04728(16) 0.96359(16) 0.25864(9) 0.0472(5) Uani 1 1 d . . .
C6 C 0.12161(15) 0.90893(15) 0.22273(10) 0.0484(6) Uani 1 1 d . . .
C7 C 0.19744(16) 0.84993(16) 0.25413(11) 0.0520(6) Uani 1 1 d . . .
C8 C 0.28201(18) 0.79136(17) 0.22921(11) 0.0593(6) Uani 1 1 d . . .
C9 C 0.32819(19) 0.7459(2) 0.28314(12) 0.0690(7) Uani 1 1 d . . .
H9 H 0.3852 0.7022 0.2820 0.083 Uiso 1 1 calc R . .
C10 C 0.27554(19) 0.77595(19) 0.33973(12) 0.0639(7) Uani 1 1 d . . .
C11 C 0.2980(2) 0.7469(2) 0.40907(12) 0.0852(9) Uani 1 1 d . . .
H11A H 0.3383 0.8015 0.4289 0.128 Uiso 1 1 calc R . .
H11B H 0.3348 0.6814 0.4102 0.128 Uiso 1 1 calc R . .
H11C H 0.2351 0.7393 0.4326 0.128 Uiso 1 1 calc R . .
C12 C -0.07535(19) 1.05263(19) 0.17135(11) 0.0667(7) Uani 1 1 d . . .
H12A H -0.1339 1.0980 0.1743 0.100 Uiso 1 1 calc R . .
H12B H -0.0941 0.9880 0.1499 0.100 Uiso 1 1 calc R . .
H12C H -0.0228 1.0873 0.1468 0.100 Uiso 1 1 calc R . .
C13 C 0.3197(2) 0.7825(2) 0.16005(13) 0.0757(8) Uani 1 1 d . . .
H13A H 0.3815 0.7418 0.1592 0.113 Uiso 1 1 calc R . .
H13B H 0.3327 0.8519 0.1430 0.113 Uiso 1 1 calc R . .
H13C H 0.2689 0.7482 0.1338 0.113 Uiso 1 1 calc R . .
C14 C 0.12069(16) 0.91480(16) 0.15011(10) 0.0514(6) Uani 1 1 d . . .
C15 C 0.1686(2) 0.9979(2) 0.11845(11) 0.0741(8) Uani 1 1 d . . .
H15 H 0.2003 1.0505 0.1428 0.089 Uiso 1 1 calc R . .
C16 C 0.1697(2) 1.0034(3) 0.05105(13) 0.0898(9) Uani 1 1 d . . .
H16 H 0.2029 1.0591 0.0304 0.108 Uiso 1 1 calc R . .
C17 C 0.1221(2) 0.9270(3) 0.01456(13) 0.0902(10) Uani 1 1 d . . .
H17 H 0.1218 0.9316 -0.0308 0.108 Uiso 1 1 calc R . .
C18 C 0.0748(2) 0.8439(2) 0.04514(12) 0.0833(8) Uani 1 1 d . . .
H18 H 0.0433 0.7915 0.0205 0.100 Uiso 1 1 calc R . .
C19 C 0.07377(19) 0.8379(2) 0.11297(11) 0.0665(7) Uani 1 1 d . . .
H19 H 0.0412 0.7816 0.1334 0.080 Uiso 1 1 calc R . .

loop_
_atom_site_aniso_label
_atom_site_aniso_U_11
_atom_site_aniso_U_22
_atom_site_aniso_U_33
_atom_site_aniso_U_23
_atom_site_aniso_U_13
_atom_site_aniso_U_12
F1 0.0904(12) 0.0954(12) 0.0724(9) -0.0211(8) -0.0317(7) 0.0095(9)
F2 0.0849(11) 0.0935(12) 0.0753(9) 0.0363(8) 0.0066(7) 0.0063(9)
N1 0.0544(12) 0.0522(11) 0.0465(9) 0.0010(8) -0.0037(8) 0.0009(9)
N2 0.0526(12) 0.0503(11) 0.0624(11) 0.0070(8) -0.0096(9) 0.0009(9)
B1 0.0604(18) 0.0615(17) 0.0498(14) 0.0049(12) -0.0095(12) -0.0011(13)
C1 0.0816(19) 0.0821(18) 0.0564(14) -0.0031(12) 0.0033(12) 0.0049(15)
C2 0.0601(14) 0.0542(13) 0.0525(12) -0.0007(10) 0.0026(11) 0.0006(11)
C3 0.0569(14) 0.0559(13) 0.0597(14) 0.0005(10) 0.0016(11) 0.0077(11)
C4 0.0533(13) 0.0483(12) 0.0538(12) 0.0026(9) -0.0036(10) 0.0001(10)
C5 0.0531(13) 0.0482(12) 0.0404(10) 0.0002(8) -0.0061(9) -0.0002(10)
C6 0.0534(14) 0.0415(11) 0.0504(11) -0.0001(9) -0.0020(10) -0.0045(10)
C7 0.0508(13) 0.0448(12) 0.0604(12) 0.0006(9) -0.0043(10) -0.0012(10)
C8 0.0522(14) 0.0431(12) 0.0826(16) -0.0016(11) 0.0021(12) -0.0012(10)
C9 0.0537(15) 0.0539(14) 0.0993(19) 0.0032(13) -0.0095(14) 0.0068(12)
C10 0.0549(14) 0.0549(14) 0.0818(16) 0.0070(12) -0.0169(12) -0.0026(12)
C11 0.0789(19) 0.087(2) 0.0893(19) 0.0247(15) -0.0279(14) 0.0081(16)
C12 0.0697(16) 0.0724(16) 0.0580(14) 0.0056(11) -0.0113(12) 0.0135(13)
C13 0.0715(17) 0.0583(15) 0.0972(19) -0.0037(13) 0.0162(14) 0.0056(13)
C14 0.0534(14) 0.0530(13) 0.0478(11) -0.0019(9) 0.0013(10) 0.0026(11)
C15 0.0863(19) 0.0695(17) 0.0664(15) 0.0116(13) -0.0016(14) -0.0137(14)
C16 0.093(2) 0.108(2) 0.0685(17) 0.0281(17) 0.0048(15) -0.0073(18)
C17 0.093(2) 0.130(3) 0.0480(14) 0.0130(16) 0.0053(14) 0.019(2)
C18 0.099(2) 0.093(2) 0.0575(15) -0.0161(14) -0.0081(14) 0.0041(17)
C19 0.0782(17) 0.0648(15) 0.0565(13) -0.0056(11) -0.0025(12) -0.0073(13)

loop_
_atom_type_symbol
_atom_type_description
_atom_type_scat_dispersion_real
_atom_type_scat_dispersion_imag
_atom_type_scat_source
C C 0.0033 0.0016 'International Tables Vol C Tables 4.2.6.8 and 6.1.1.4'
H H 0.0000 0.0000 'International Tables Vol C Tables 4.2.6.8 and 6.1.1.4'
B B 0.0013 0.0007 'International Tables Vol C Tables 4.2.6.8 and 6.1.1.4'
N N 0.0061 0.0033 'International Tables Vol C Tables 4.2.6.8 and 6.1.1.4'
F F 0.0171 0.0103 'International Tables Vol C Tables 4.2.6.8 and 6.1.1.4'

loop_
_geom_angle_atom_site_label_1
_geom_angle_atom_site_label_2
_geom_angle_atom_site_label_3
_geom_angle
_geom_angle_site_symmetry_1
_geom_angle_site_symmetry_3
C2 N1 C5 108.17(17) . .
C2 N1 B1 126.07(18) . .
C5 N1 B1 125.63(18) . .
C10 N2 C7 108.10(18) . .
C10 N2 B1 126.18(19) . .
C7 N2 B1 125.64(17) . .
F2 B1 F1 108.73(19) . .
F2 B1 N2 110.82(19) . .
F1 B1 N2 109.84(19) . .
F2 B1 N1 110.20(19) . .
F1 B1 N1 110.43(19) . .
N2 B1 N1 106.81(18) . .
C2 C1 H1A 109.5 . .
C2 C1 H1B 109.5 . .
H1A C1 H1B 109.5 . .
C2 C1 H1C 109.5 . .
H1A C1 H1C 109.5 . .
H1B C1 H1C 109.5 . .
N1 C2 C3 108.61(18) . .
N1 C2 C1 122.7(2) . .
C3 C2 C1 128.7(2) . .
C4 C3 C2 109.5(2) . .
C4 C3 H3 125.2 . .
C2 C3 H3 125.2 . .
C3 C4 C5 105.87(17) . .
C3 C4 C12 124.6(2) . .
C5 C4 C12 129.49(19) . .
C6 C5 N1 120.24(18) . .
C6 C5 C4 131.91(17) . .
N1 C5 C4 107.82(17) . .
C7 C6 C5 121.01(19) . .
C7 C6 C14 119.42(18) . .
C5 C6 C14 119.57(18) . .
C6 C7 N2 120.28(19) . .
C6 C7 C8 131.6(2) . .
N2 C7 C8 108.11(18) . .
C9 C8 C7 105.7(2) . .
C9 C8 C13 125.2(2) . .
C7 C8 C13 129.1(2) . .
C8 C9 C10 109.4(2) . .
C8 C9 H9 125.3 . .
C10 C9 H9 125.3 . .
N2 C10 C9 108.8(2) . .
N2 C10 C11 122.8(2) . .
C9 C10 C11 128.4(2) . .
C10 C11 H11A 109.5 . .
C10 C11 H11B 109.5 . .
H11A C11 H11B 109.5 . .
C10 C11 H11C 109.5 . .
H11A C11 H11C 109.5 . .
H11B C11 H11C 109.5 . .
C4 C12 H12A 109.5 . .
C4 C12 H12B 109.5 . .
H12A C12 H12B 109.5 . .
C4 C12 H12C 109.5 . .
H12A C12 H12C 109.5 . .
H12B C12 H12C 109.5 . .
C8 C13 H13A 109.5 . .
C8 C13 H13B 109.5 . .
H13A C13 H13B 109.5 . .
C8 C13 H13C 109.5 . .
H13A C13 H13C 109.5 . .
H13B C13 H13C 109.5 . .
C19 C14 C15 118.6(2) . .
C19 C14 C6 121.27(19) . .
C15 C14 C6 120.11(19) . .
C16 C15 C14 120.7(2) . .
C16 C15 H15 119.7 . .
C14 C15 H15 119.7 . .
C17 C16 C15 120.3(3) . .
C17 C16 H16 119.9 . .
C15 C16 H16 119.9 . .
C18 C17 C16 119.8(2) . .
C18 C17 H17 120.1 . .
C16 C17 H17 120.1 . .
C17 C18 C19 120.1(3) . .
C17 C18 H18 119.9 . .
C19 C18 H18 119.9 . .
C14 C19 C18 120.5(2) . .
C14 C19 H19 119.7 . .
C18 C19 H19 119.7 . .

loop_
_geom_bond_atom_site_label_1
_geom_bond_atom_site_label_2
_geom_bond_distance
_geom_bond_site_symmetry_2
F1 B1 1.392(3) .
F2 B1 1.389(3) .
N1 C2 1.358(3) .
N1 C5 1.406(2) .
N1 B1 1.545(3) .
N2 C10 1.353(3) .
N2 C7 1.408(3) .
N2 B1 1.545(3) .
C1 C2 1.491(3) .
C1 H1A 0.9600 .
C1 H1B 0.9600 .
C1 H1C 0.9600 .
C2 C3 1.400(3) .
C3 C4 1.379(3) .
C3 H3 0.9300 .
C4 C5 1.432(3) .
C4 C12 1.503(3) .
C5 C6 1.403(3) .
C6 C7 1.399(3) .
C6 C14 1.489(3) .
C7 C8 1.428(3) .
C8 C9 1.385(3) .
C8 C13 1.504(3) .
C9 C10 1.401(3) .
C9 H9 0.9300 .
C10 C11 1.496(3) .
C11 H11A 0.9600 .
C11 H11B 0.9600 .
C11 H11C 0.9600 .
C12 H12A 0.9600 .
C12 H12B 0.9600 .
C12 H12C 0.9600 .
C13 H13A 0.9600 .
C13 H13B 0.9600 .
C13 H13C 0.9600 .
C14 C19 1.379(3) .
C14 C15 1.385(3) .
C15 C16 1.382(3) .
C15 H15 0.9300 .
C16 C17 1.372(4) .
C16 H16 0.9300 .
C17 C18 1.371(4) .
C17 H17 0.9300 .
C18 C19 1.391(3) .
C18 H18 0.9300 .
C19 H19 0.9300 .

loop_
_geom_torsion_atom_site_label_1
_geom_torsion_atom_site_label_2
_geom_torsion_atom_site_label_3
_geom_torsion_atom_site_label_4
_geom_torsion
_geom_torsion_site_symmetry_1
_geom_torsion_site_symmetry_2
_geom_torsion_site_symmetry_3
_geom_torsion_site_symmetry_4
C10 N2 B1 F2 -62.2(3) . . . .
C7 N2 B1 F2 121.7(2) . . . .
C10 N2 B1 F1 58.0(3) . . . .
C7 N2 B1 F1 -118.2(2) . . . .
C10 N2 B1 N1 177.78(19) . . . .
C7 N2 B1 N1 1.6(3) . . . .
C2 N1 B1 F2 59.2(3) . . . .
C5 N1 B1 F2 -116.2(2) . . . .
C2 N1 B1 F1 -60.9(3) . . . .
C5 N1 B1 F1 123.7(2) . . . .
C2 N1 B1 N2 179.69(19) . . . .
C5 N1 B1 N2 4.3(3) . . . .
C5 N1 C2 C3 -0.1(2) . . . .
B1 N1 C2 C3 -176.22(19) . . . .
C5 N1 C2 C1 179.5(2) . . . .
B1 N1 C2 C1 3.5(3) . . . .
N1 C2 C3 C4 1.0(3) . . . .
C1 C2 C3 C4 -178.7(2) . . . .
C2 C3 C4 C5 -1.4(2) . . . .
C2 C3 C4 C12 177.6(2) . . . .
C2 N1 C5 C6 177.57(18) . . . .
B1 N1 C5 C6 -6.3(3) . . . .
C2 N1 C5 C4 -0.7(2) . . . .
B1 N1 C5 C4 175.39(18) . . . .
C3 C4 C5 C6 -176.7(2) . . . .
C12 C4 C5 C6 4.4(4) . . . .
C3 C4 C5 N1 1.3(2) . . . .
C12 C4 C5 N1 -177.6(2) . . . .
N1 C5 C6 C7 2.0(3) . . . .
C4 C5 C6 C7 179.9(2) . . . .
N1 C5 C6 C14 -177.17(18) . . . .
C4 C5 C6 C14 0.6(3) . . . .
C5 C6 C7 N2 3.6(3) . . . .
C14 C6 C7 N2 -177.17(17) . . . .
C5 C6 C7 C8 -177.6(2) . . . .
C14 C6 C7 C8 1.6(3) . . . .
C10 N2 C7 C6 177.75(18) . . . .
B1 N2 C7 C6 -5.5(3) . . . .
C10 N2 C7 C8 -1.3(2) . . . .
B1 N2 C7 C8 175.44(19) . . . .
C6 C7 C8 C9 -177.6(2) . . . .
N2 C7 C8 C9 1.3(2) . . . .
C6 C7 C8 C13 5.2(4) . . . .
N2 C7 C8 C13 -175.9(2) . . . .
C7 C8 C9 C10 -0.8(3) . . . .
C13 C8 C9 C10 176.5(2) . . . .
C7 N2 C10 C9 0.8(2) . . . .
B1 N2 C10 C9 -175.9(2) . . . .
C7 N2 C10 C11 -179.7(2) . . . .
B1 N2 C10 C11 3.6(3) . . . .
C8 C9 C10 N2 0.0(3) . . . .
C8 C9 C10 C11 -179.5(2) . . . .
C7 C6 C14 C19 85.3(3) . . . .
C5 C6 C14 C19 -95.5(2) . . . .
C7 C6 C14 C15 -93.9(3) . . . .
C5 C6 C14 C15 85.3(3) . . . .
C19 C14 C15 C16 -0.3(4) . . . .
C6 C14 C15 C16 179.0(2) . . . .
C14 C15 C16 C17 0.9(4) . . . .
C15 C16 C17 C18 -1.2(4) . . . .
C16 C17 C18 C19 1.0(4) . . . .
C15 C14 C19 C18 0.0(4) . . . .
C6 C14 C19 C18 -179.2(2) . . . .
C17 C18 C19 C14 -0.4(4) . . . .
